data_7107012
loop_
_publ_author_name
'Mohan Padmanaban'
'Philipp Muller'
'Christian Lieder'
'Kristina Gedrich'
'Ronny Grunker'
'Volodymyr Bon'
'Irena Senkovska'
'Sandra Baumgartner'
'Sabine Opelt'
'Silvia Paasch'
'Eike Brunner'
'Frank Glorius'
'Elias Klemm'
'Stefan Kaskel'

_publ_section_title
;
 Application of a chiral metal-organic framework in enantioselective
 separation
;
_journal_name_full Chem.Commun.
_journal_page_first 12089
_journal_paper_doi 10.1039/c1cc14893a
_journal_volume 47
_journal_year 2011
_chemical_absolute_configuration rm
_chemical_formula_moiety 'C54 H30 N O15 Zn4'
_chemical_formula_sum 'C54 H30 N O15 Zn4'
_chemical_formula_weight 1194.27
_chemical_name_systematic
;
?
;
_space_group_IT_number 173
_symmetry_cell_setting hexagonal
_symmetry_space_group_name_Hall 'P 6c'
_symmetry_space_group_name_H-M 'P 63'
_atom_sites_solution_hydrogens geom
_atom_sites_solution_primary direct
_atom_sites_solution_secondary difmap
_audit_creation_method SHELXL-97
_cell_angle_alpha 90.00
_cell_angle_beta 90.00
_cell_angle_gamma 120.00
_cell_formula_units_Z 6
_cell_length_a 41.414(6)
_cell_length_b 41.414(6)
_cell_length_c 17.637(3)
_cell_measurement_temperature 296(2)
_cell_volume 26197(7)
_computing_cell_refinement 'XDS (Kabsh, 2010)'
_computing_data_collection 'marCCD 1994-2002'
_computing_data_reduction 'XDS (Kabsh, 2010)'
_computing_molecular_graphics 'Diamond 3.1'
_computing_publication_material WinGX
_computing_structure_refinement 'SHELXL-97 (Sheldrick, 2008)'
_computing_structure_solution 'SHELXS-97 (Sheldrick, 2008)'
_diffrn_ambient_temperature 296(2)
_diffrn_measured_fraction_theta_full 0.954
_diffrn_measured_fraction_theta_max 0.954
_diffrn_measurement_device_type 'MX-225 CCD'
_diffrn_measurement_method '\D\f scans'
_diffrn_radiation_monochromator Si-111
_diffrn_radiation_source 'BESSY II MX BL14.2'
_diffrn_radiation_type synchrotron
_diffrn_radiation_wavelength 0.88561
_diffrn_reflns_av_R_equivalents 0.0354
_diffrn_reflns_av_sigmaI/netI 0.0399
_diffrn_reflns_limit_h_max 49
_diffrn_reflns_limit_h_min -19
_diffrn_reflns_limit_k_max 49
_diffrn_reflns_limit_k_min -49
_diffrn_reflns_limit_l_max 19
_diffrn_reflns_limit_l_min -16
_diffrn_reflns_number 83244
_diffrn_reflns_theta_full 32.24
_diffrn_reflns_theta_max 32.24
_diffrn_reflns_theta_min 1.23
_exptl_absorpt_coefficient_mu 1.015
_exptl_absorpt_correction_type empirical
_exptl_crystal_colour colorless
_exptl_crystal_density_diffrn 0.454
_exptl_crystal_density_method 'not measured'
_exptl_crystal_description block
_exptl_crystal_F_000 3606
_exptl_crystal_size_max 0.30
_exptl_crystal_size_mid 0.20
_exptl_crystal_size_min 0.20
_platon_squeeze_details
;
;
_refine_diff_density_max 0.342
_refine_diff_density_min -0.482
_refine_diff_density_rms 0.036
_refine_ls_abs_structure_details 'Flack H D (1983), Acta Cryst. A39, 876-881'
_refine_ls_abs_structure_Flack 0.348(8)
_refine_ls_extinction_method none
_refine_ls_goodness_of_fit_ref 0.942
_refine_ls_hydrogen_treatment constr
_refine_ls_matrix_type full
_refine_ls_number_parameters 682
_refine_ls_number_reflns 28628
_refine_ls_number_restraints 308
_refine_ls_restrained_S_all 0.943
_refine_ls_R_factor_all 0.0533
_refine_ls_R_factor_gt 0.0398
_refine_ls_shift/su_max 0.003
_refine_ls_shift/su_mean 0.000
_refine_ls_structure_factor_coef Fsqd
_refine_ls_weighting_details 'calc w=1/[\s^2^(Fo^2^)+(0.0714P)^2^] where P=(Fo^2^+2Fc^2^)/3'
_refine_ls_weighting_scheme calc
_refine_ls_wR_factor_gt 0.1066
_refine_ls_wR_factor_ref 0.1115
_reflns_number_gt 20890
_reflns_number_total 28628
_reflns_threshold_expression >2sigma(I)
_cod_data_source_file c1cc14893a.txt
_cod_data_source_block kg448
_cod_original_sg_symbol_H-M 'P 6(3)'
_cod_database_code 7107012

loop_
_symmetry_equiv_pos_as_xyz
'x, y, z'
'x-y, x, z+1/2'
'-y, x-y, z'
'-x, -y, z+1/2'
'-x+y, -x, z'
'y, -x+y, z+1/2'

loop_
_atom_site_label
_atom_site_type_symbol
_atom_site_fract_x
_atom_site_fract_y
_atom_site_fract_z
_atom_site_U_iso_or_equiv
_atom_site_adp_type
_atom_site_occupancy
_atom_site_symmetry_multiplicity
_atom_site_calc_flag
_atom_site_refinement_flags
_atom_site_disorder_assembly
_atom_site_disorder_group
Zn1 Zn 0.400685(15) 0.372064(14) 0.061371(16) 0.05731(15) Uani 1 1 d . . .
Zn2 Zn 0.424843(6) 0.321041(6) 0.15099(4) 0.05439(7) Uani 1 1 d . . .
Zn3 Zn 0.477434(6) 0.408633(6) 0.15056(4) 0.05734(7) Uani 1 1 d . . .
Zn4 Zn 0.400606(15) 0.371957(14) 0.240345(16) 0.05741(15) Uani 1 1 d . . .
O1 O 0.42622(3) 0.36883(3) 0.14927(17) 0.0460(3) Uani 1 1 d . . .
O2 O 0.48864(9) 0.44150(8) 0.23644(18) 0.0928(11) Uani 1 1 d . . .
O3 O 0.43712(11) 0.41760(10) 0.29702(19) 0.1316(15) Uani 1 1 d . . .
O4 O 0.56834(8) 0.58252(8) 0.50565(18) 0.0847(9) Uani 1 1 d . . .
O5 O 0.50998(11) 0.55831(10) 0.5624(2) 0.1083(12) Uani 1 1 d . . .
O6 O 0.38779(8) 0.33129(9) 0.30690(18) 0.0916(9) Uani 1 1 d . . .
O7 O 0.40367(8) 0.29252(7) 0.24163(15) 0.0765(7) Uani 1 1 d . . .
O8 O 0.37401(10) 0.01800(8) 0.71775(18) 0.1171(13) Uani 1 1 d . . .
O9 O 0.36892(11) 0.01436(8) 0.58752(17) 0.1270(15) Uani 1 1 d . . .
O10 O 0.39180(11) 0.33231(9) -0.00961(15) 0.1134(13) Uani 1 1 d . . .
O11 O 0.41177(11) 0.29989(11) 0.0476(2) 0.1423(17) Uani 1 1 d . . .
O12 O 0.47636(4) 0.33022(5) 0.1410(3) 0.0983(8) Uani 1 1 d . . .
O13 O 0.51307(4) 0.39151(5) 0.1465(3) 0.1006(7) Uani 1 1 d . . .
C1 C 0.46824(17) 0.44081(12) 0.2904(2) 0.0928(18) Uani 1 1 d . . .
C2 C 0.48400(13) 0.47020(12) 0.3499(2) 0.0956(16) Uani 1 1 d GDU A .
C3 C 0.46176(11) 0.47256(12) 0.4062(3) 0.148(3) Uani 1 1 d GDU . .
C4 C 0.47735(13) 0.50102(12) 0.4596(2) 0.149(3) Uani 1 1 d GDU B .
C5 C 0.51518(13) 0.52713(12) 0.4567(2) 0.1064(19) Uani 1 1 d GDU . .
C6 C 0.53225(15) 0.55861(13) 0.5151(3) 0.0960(18) Uani 1 1 d . C .
C7 C 0.53605(16) 0.52167(16) 0.4086(3) 0.151(3) Uani 1 1 d GDU A .
C8 C 0.52041(16) 0.49326(17) 0.3551(4) 0.169(3) Uani 1 1 d GDU . .
C9 C 0.39766(15) 0.30486(12) 0.3007(2) 0.0842(15) Uani 1 1 d . . .
C10 C 0.38805(8) 0.28168(7) 0.37673(12) 0.0884(14) Uani 1 1 d GU . .
C11 C 0.37240(8) 0.28854(7) 0.44004(13) 0.125(2) Uani 1 1 d GU . .
H11A H 0.3652 0.3065 0.4379 0.150 Uiso 1 1 calc R . .
C12 C 0.36755(7) 0.26861(6) 0.50654(12) 0.1237(19) Uani 1 1 d GU . .
H12A H 0.3571 0.2732 0.5489 0.148 Uiso 1 1 calc R . .
C13 C 0.37835(5) 0.24180(4) 0.50975(11) 0.0983(14) Uani 1 1 d GU . .
C14 C 0.39400(7) 0.23494(6) 0.44644(11) 0.1222(19) Uani 1 1 d GU . .
H14A H 0.4012 0.2170 0.4486 0.147 Uiso 1 1 calc R . .
C15 C 0.39885(9) 0.25487(7) 0.37993(11) 0.1065(17) Uani 1 1 d GU . .
H15A H 0.4093 0.2503 0.3376 0.128 Uiso 1 1 calc R . .
C16 C 0.37788(4) 0.22279(3) 0.58390(11) 0.117(2) Uani 1 1 d GU . .
C17 C 0.38057(6) 0.24105(4) 0.65175(11) 0.1262(13) Uani 1 1 d GU . .
H17A H 0.3818 0.2641 0.6513 0.151 Uiso 1 1 calc R . .
C18 C 0.38146(7) 0.22488(4) 0.72021(11) 0.122(2) Uani 1 1 d GU . .
C19 C 0.37965(6) 0.19045(4) 0.72081(12) 0.1104(19) Uani 1 1 d GU . .
H19A H 0.3802 0.1796 0.7666 0.133 Uiso 1 1 calc R . .
C20 C 0.37696(7) 0.17219(4) 0.65296(13) 0.1254(13) Uani 1 1 d GU . .
C21 C 0.37607(7) 0.18836(3) 0.58450(12) 0.127(2) Uani 1 1 d GU . .
H21A H 0.3743 0.1761 0.5391 0.152 Uiso 1 1 calc R . .
C22 C 0.37161(11) 0.02972(7) 0.6535(3) 0.1089(13) Uani 1 1 d . . .
C23 C 0.37219(9) 0.06637(5) 0.6527(2) 0.1043(10) Uani 1 1 d GU . .
C24 C 0.36027(11) 0.07716(8) 0.58884(19) 0.155(2) Uani 1 1 d GU . .
H24A H 0.3518 0.0617 0.5465 0.186 Uiso 1 1 calc R . .
C25 C 0.36094(11) 0.11106(8) 0.58823(19) 0.160(2) Uani 1 1 d GU . .
H25A H 0.3530 0.1183 0.5455 0.192 Uiso 1 1 calc R . .
C26 C 0.37353(9) 0.13416(5) 0.6515(2) 0.1157(12) Uani 1 1 d GU . .
C27 C 0.38545(10) 0.12336(7) 0.71531(18) 0.148(2) Uani 1 1 d GU . .
H27A H 0.3939 0.1388 0.7576 0.178 Uiso 1 1 calc R . .
C28 C 0.38478(10) 0.08946(7) 0.71592(18) 0.137(2) Uani 1 1 d GU . .
H28A H 0.3928 0.0822 0.7586 0.164 Uiso 1 1 calc R . .
C29 C 0.39588(15) 0.30575(16) -0.0072(3) 0.0985(18) Uani 1 1 d . . .
C30 C 0.39220(12) 0.28348(9) -0.07170(14) 0.1103(19) Uani 1 1 d GU . .
C31 C 0.40536(12) 0.25851(11) -0.07426(16) 0.156(3) Uani 1 1 d GU . .
H31A H 0.4157 0.2543 -0.0312 0.187 Uiso 1 1 calc R . .
C32 C 0.40306(12) 0.23977(10) -0.14122(18) 0.150(2) Uani 1 1 d GU . .
H32A H 0.4119 0.2231 -0.1429 0.180 Uiso 1 1 calc R . .
C33 C 0.38760(12) 0.24600(9) -0.20562(14) 0.1152(17) Uani 1 1 d GU . .
C34 C 0.37444(13) 0.27097(10) -0.20307(15) 0.164(3) Uani 1 1 d GU . .
H34A H 0.3641 0.2751 -0.2462 0.197 Uiso 1 1 calc R . .
C35 C 0.37674(13) 0.28971(10) -0.13611(16) 0.153(3) Uani 1 1 d GU . .
H35A H 0.3679 0.3064 -0.1344 0.184 Uiso 1 1 calc R . .
C36 C 0.50746(6) 0.35889(7) 0.1476(4) 0.0746(7) Uani 1 1 d . . .
C37 C 0.54072(4) 0.35377(5) 0.1524(2) 0.0903(9) Uani 1 1 d GU . .
C38 C 0.53743(4) 0.32051(5) 0.1781(2) 0.132(3) Uani 1 1 d GU . .
H38A H 0.5146 0.3016 0.1960 0.158 Uiso 1 1 calc R . .
C39 C 0.56822(4) 0.31552(4) 0.1770(2) 0.143(3) Uani 1 1 d GU . .
H39A H 0.5660 0.2933 0.1941 0.172 Uiso 1 1 calc R . .
C40 C 0.60229(3) 0.34379(4) 0.1502(2) 0.1045(11) Uani 1 1 d GU . .
C41 C 0.60558(4) 0.37704(4) 0.1246(2) 0.142(3) Uani 1 1 d GU . .
H41A H 0.6284 0.3960 0.1067 0.170 Uiso 1 1 calc R . .
C42 C 0.57479(5) 0.38203(4) 0.1257(2) 0.137(3) Uani 1 1 d GU . .
H42A H 0.5770 0.4043 0.1085 0.165 Uiso 1 1 calc R . .
C43 C 0.63569(6) 0.33802(6) 0.1647(4) 0.0912(15) Uani 1 1 d . . .
C44 C 0.67182(6) 0.36911(6) 0.1641(4) 0.1023(16) Uani 1 1 d . . .
H44A H 0.6751 0.3930 0.1633 0.123 Uiso 1 1 calc R . .
N1 N 0.5462(6) 0.4981(6) 0.2904(9) 0.231 Uiso 0.31 1 d PD A 1
O14 O 0.5927 0.4858 0.2426 0.231 Uiso 0.31 1 d P A 1
O15 O 0.5646 0.4601 0.3553 0.231 Uiso 0.31 1 d P A 1
C45 C 0.5573 0.5164 0.2202 0.231 Uiso 0.31 1 d PD A 1
H45A H 0.5361 0.5057 0.1852 0.277 Uiso 0.31 1 calc PR A 1
C46 C 0.5883 0.5094 0.1893 0.231 Uiso 0.31 1 d P A 1
H46A H 0.5813 0.4974 0.1401 0.277 Uiso 0.31 1 calc PR A 1
H46B H 0.6115 0.5328 0.1839 0.277 Uiso 0.31 1 calc PR A 1
C47 C 0.5675 0.4792 0.3003 0.231 Uiso 0.31 1 d PD A 1
C48 C 0.5709 0.5582 0.2320 0.231 Uiso 0.31 1 d P A 1
H48A H 0.5534 0.5608 0.2645 0.277 Uiso 0.31 1 calc PR A 1
H48B H 0.5949 0.5700 0.2572 0.277 Uiso 0.31 1 calc PR A 1
C49 C 0.5743 0.5777 0.1576 0.231 Uiso 0.31 1 d P A 1
C50 C 0.5422 0.5697 0.1161 0.231 Uiso 0.31 1 d P A 1
H50A H 0.5188 0.5520 0.1341 0.277 Uiso 0.31 1 calc PR A 1
C51 C 0.5451 0.5882 0.0480 0.231 Uiso 0.31 1 d P A 1
H51A H 0.5237 0.5827 0.0207 0.277 Uiso 0.31 1 calc PR A 1
C52 C 0.5800 0.6150 0.0209 0.231 Uiso 0.31 1 d P A 1
H52A H 0.5819 0.6273 -0.0244 0.277 Uiso 0.31 1 calc PR A 1
C53 C 0.6122 0.6233 0.0619 0.231 Uiso 0.31 1 d P A 1
H53A H 0.6354 0.6412 0.0438 0.277 Uiso 0.31 1 calc PR A 1
C54 C 0.6094 0.6048 0.1301 0.231 Uiso 0.31 1 d P A 1
H54A H 0.6308 0.6105 0.1572 0.277 Uiso 0.31 1 calc PR A 1
N2 N 0.5766(5) 0.5496(8) 0.4138(15) 0.239 Uiso 0.06 1 d PD A 2
O16 O 0.6331 0.5493 0.4403 0.239 Uiso 0.06 1 d P A 2
O17 O 0.5800 0.5079 0.5019 0.239 Uiso 0.06 1 d P A 2
C55 C 0.6020 0.5682 0.3510 0.239 Uiso 0.06 1 d PD A 2
H55A H 0.5935 0.5540 0.3037 0.286 Uiso 0.06 1 calc PR A 2
C56 C 0.6401 0.5739 0.3778 0.239 Uiso 0.06 1 d P A 2
H56A H 0.6522 0.5683 0.3370 0.286 Uiso 0.06 1 calc PR A 2
H56B H 0.6563 0.5996 0.3933 0.286 Uiso 0.06 1 calc PR A 2
C57 C 0.5950 0.5316 0.4529 0.239 Uiso 0.06 1 d PD A 2
C58 C 0.6008 0.6049 0.3482 0.239 Uiso 0.06 1 d P A 2
H58A H 0.5756 0.5996 0.3592 0.286 Uiso 0.06 1 calc PR A 2
H58B H 0.6172 0.6218 0.3869 0.286 Uiso 0.06 1 calc PR A 2
C59 C 0.6126 0.6237 0.2715 0.239 Uiso 0.06 1 d P A 2
C60 C 0.6485 0.6354 0.2430 0.239 Uiso 0.06 1 d P A 2
H60A H 0.6655 0.6324 0.2723 0.286 Uiso 0.06 1 calc PR A 2
C61 C 0.6588 0.6514 0.1710 0.239 Uiso 0.06 1 d P A 2
H61A H 0.6825 0.6587 0.1523 0.286 Uiso 0.06 1 calc PR A 2
C62 C 0.6336 0.6564 0.1271 0.239 Uiso 0.06 1 d P A 2
H62A H 0.6404 0.6668 0.0789 0.286 Uiso 0.06 1 calc PR A 2
C63 C 0.5982 0.6458 0.1555 0.239 Uiso 0.06 1 d P A 2
H63A H 0.5816 0.6496 0.1266 0.286 Uiso 0.06 1 calc PR A 2
C64 C 0.5876 0.6295 0.2273 0.239 Uiso 0.06 1 d P A 2
H64A H 0.5640 0.6225 0.2460 0.286 Uiso 0.06 1 calc PR A 2
N3 N 0.4538(6) 0.4985(6) 0.5218(12) 0.245 Uiso 0.25 1 d PD B 3
O18 O 0.4049 0.5017 0.5665 0.245 Uiso 0.25 1 d P B 3
O19 O 0.4380 0.5392 0.4675 0.245 Uiso 0.25 1 d P B 3
C65 C 0.4328 0.4633 0.5587 0.245 Uiso 0.25 1 d PD B 3
H65A H 0.4207 0.4424 0.5231 0.294 Uiso 0.25 1 calc PR B 3
C66 C 0.4047 0.4706 0.6023 0.245 Uiso 0.25 1 d P B 3
H66A H 0.3800 0.4489 0.6002 0.294 Uiso 0.25 1 calc PR B 3
H66B H 0.4121 0.4763 0.6550 0.294 Uiso 0.25 1 calc PR B 3
C67 C 0.4319 0.5136 0.5102 0.245 Uiso 0.25 1 d PD B 3
C68 C 0.4617 0.4610 0.6102 0.245 Uiso 0.25 1 d P B 3
H68A H 0.4838 0.4670 0.5808 0.294 Uiso 0.25 1 calc PR B 3
H68B H 0.4689 0.4791 0.6507 0.294 Uiso 0.25 1 calc PR B 3
C69 C 0.4459 0.4225 0.6436 0.245 Uiso 0.25 1 d P B 3
C70 C 0.4410 0.3926 0.5976 0.245 Uiso 0.25 1 d P B 3
H70A H 0.4477 0.3967 0.5467 0.294 Uiso 0.25 1 calc PR B 3
C71 C 0.4261 0.3567 0.6280 0.245 Uiso 0.25 1 d P B 3
H71A H 0.4228 0.3370 0.5973 0.294 Uiso 0.25 1 calc PR B 3
C72 C 0.4160 0.3504 0.7045 0.245 Uiso 0.25 1 d P B 3
H72A H 0.4061 0.3266 0.7247 0.294 Uiso 0.25 1 calc PR B 3
C73 C 0.4209 0.3800 0.7507 0.245 Uiso 0.25 1 d P B 3
H73A H 0.4143 0.3758 0.8016 0.294 Uiso 0.25 1 calc PR B 3
C74 C 0.4358 0.4158 0.7203 0.245 Uiso 0.25 1 d P B 3
H74A H 0.4389 0.4354 0.7512 0.294 Uiso 0.25 1 calc PR B 3
N4 N 0.4229(3) 0.4470(4) 0.4213(10) 0.241 Uiso 0.38 1 d PD C 4
O20 O 0.3661 0.3981 0.4667 0.241 Uiso 0.38 1 d P C 4
O21 O 0.4207 0.3975 0.4754 0.241 Uiso 0.38 1 d P C 4
C75 C 0.4039 0.4131 0.4543 0.241 Uiso 0.38 1 d PD C 4
C76 C 0.3572 0.4253 0.4400 0.241 Uiso 0.38 1 d P C 4
H76A H 0.3478 0.4338 0.4813 0.289 Uiso 0.38 1 calc PR C 4
H76B H 0.3382 0.4147 0.4009 0.289 Uiso 0.38 1 calc PR C 4
C77 C 0.3934 0.4582 0.4076 0.241 Uiso 0.38 1 d PD C 4
H77A H 0.3999 0.4808 0.4367 0.289 Uiso 0.38 1 calc PR C 4
C78 C 0.3891 0.4652 0.3231 0.241 Uiso 0.38 1 d P C 4
H78A H 0.3815 0.4424 0.2949 0.289 Uiso 0.38 1 calc PR C 4
H78B H 0.3694 0.4713 0.3185 0.289 Uiso 0.38 1 calc PR C 4
C79 C 0.4242 0.4963 0.2878 0.241 Uiso 0.38 1 d P C 4
C80 C 0.4382 0.4898 0.2203 0.241 Uiso 0.38 1 d P C 4
H80A H 0.4256 0.4666 0.1970 0.289 Uiso 0.38 1 calc PR C 4
C81 C 0.4710 0.5181 0.1880 0.241 Uiso 0.38 1 d P C 4
H81A H 0.4804 0.5136 0.1438 0.289 Uiso 0.38 1 calc PR C 4
C82 C 0.4899 0.5533 0.2220 0.241 Uiso 0.38 1 d P C 4
H82A H 0.5119 0.5720 0.2008 0.289 Uiso 0.38 1 calc PR C 4
C83 C 0.4756 0.5603 0.2878 0.241 Uiso 0.38 1 d P C 4
H83A H 0.4880 0.5838 0.3101 0.289 Uiso 0.38 1 calc PR C 4
C84 C 0.4427 0.5321 0.3202 0.241 Uiso 0.38 1 d P C 4
H84A H 0.4331 0.5370 0.3635 0.289 Uiso 0.38 1 calc PR C 4

loop_
_atom_site_aniso_label
_atom_site_aniso_U_11
_atom_site_aniso_U_22
_atom_site_aniso_U_33
_atom_site_aniso_U_23
_atom_site_aniso_U_13
_atom_site_aniso_U_12
Zn1 0.0616(4) 0.0601(3) 0.0589(4) 0.0001(3) 0.0025(3) 0.0369(3)
Zn2 0.05660(13) 0.05523(13) 0.06175(16) -0.0010(3) -0.0015(3) 0.03577(11)
Zn3 0.05820(13) 0.04775(12) 0.07259(17) 0.0004(4) 0.0008(4) 0.03136(10)
Zn4 0.0617(4) 0.0657(4) 0.0571(4) -0.0013(3) -0.0021(3) 0.0410(3)
O1 0.0487(6) 0.0485(6) 0.0512(8) -0.0122(15) 0.0003(15) 0.0322(5)
O2 0.092(2) 0.073(2) 0.081(2) -0.0453(17) 0.0004(18) 0.0163(17)
O3 0.136(3) 0.095(3) 0.097(3) -0.066(2) 0.002(2) 0.008(2)
O4 0.0705(17) 0.0731(19) 0.115(2) -0.0266(16) -0.0090(15) 0.0395(16)
O5 0.121(3) 0.107(3) 0.114(3) -0.039(2) -0.025(2) 0.070(2)
O6 0.0890(18) 0.084(2) 0.121(2) 0.0411(18) 0.0230(16) 0.0578(17)
O7 0.1040(18) 0.0513(12) 0.0579(16) -0.0002(11) -0.0022(13) 0.0266(12)
O8 0.174(3) 0.0558(16) 0.117(3) -0.0156(16) -0.079(2) 0.0538(19)
O9 0.244(4) 0.087(2) 0.105(2) -0.0532(17) -0.094(2) 0.123(2)
O10 0.247(4) 0.098(2) 0.0398(17) -0.0182(14) -0.0065(18) 0.119(3)
O11 0.202(4) 0.177(3) 0.127(3) -0.107(3) -0.087(3) 0.154(3)
O12 0.0496(9) 0.0767(11) 0.178(3) -0.022(2) 0.004(2) 0.0383(8)
O13 0.0620(10) 0.0692(10) 0.186(2) 0.039(2) 0.035(2) 0.0442(8)
C1 0.132(5) 0.054(3) 0.051(3) -0.009(2) -0.034(3) 0.015(3)
C2 0.100(3) 0.054(3) 0.127(4) -0.035(3) -0.023(3) 0.035(2)
C3 0.122(5) 0.121(4) 0.150(5) -0.072(4) 0.004(4) 0.023(4)
C4 0.140(5) 0.113(4) 0.122(4) -0.063(3) 0.014(4) 0.010(4)
C5 0.131(5) 0.088(4) 0.064(3) -0.020(2) 0.003(3) 0.028(3)
C6 0.094(4) 0.064(3) 0.133(5) -0.039(3) 0.009(3) 0.042(3)
C7 0.120(4) 0.141(5) 0.126(5) -0.085(4) 0.005(3) 0.016(4)
C8 0.111(4) 0.159(6) 0.198(6) -0.113(5) 0.008(4) 0.037(4)
C9 0.130(4) 0.059(2) 0.047(3) -0.0015(19) -0.010(2) 0.034(3)
C10 0.108(3) 0.084(3) 0.094(3) 0.036(3) 0.018(2) 0.063(3)
C11 0.181(5) 0.111(4) 0.127(5) 0.054(3) 0.057(4) 0.105(4)
C12 0.226(6) 0.106(4) 0.085(4) 0.010(3) 0.019(3) 0.117(4)
C13 0.172(4) 0.068(3) 0.075(3) 0.014(2) 0.020(3) 0.074(3)
C14 0.226(6) 0.096(3) 0.101(4) 0.038(3) 0.044(3) 0.122(4)
C15 0.187(5) 0.091(3) 0.081(3) 0.034(2) 0.044(3) 0.098(3)
C16 0.242(7) 0.107(4) 0.061(3) -0.004(3) 0.005(3) 0.130(5)
C17 0.272(4) 0.0733(16) 0.0696(19) -0.003(3) -0.007(6) 0.113(2)
C18 0.266(7) 0.063(3) 0.059(3) -0.017(2) -0.004(3) 0.097(4)
C19 0.235(6) 0.084(3) 0.056(3) 0.000(2) -0.005(3) 0.113(4)
C20 0.283(4) 0.0870(17) 0.0524(17) 0.012(3) 0.009(5) 0.127(3)
C21 0.267(7) 0.072(3) 0.060(3) 0.007(2) 0.004(4) 0.097(4)
C22 0.165(3) 0.0590(16) 0.119(3) -0.036(3) -0.086(3) 0.069(2)
C23 0.193(3) 0.0610(14) 0.078(2) -0.011(3) -0.031(4) 0.0782(19)
C24 0.326(8) 0.098(3) 0.087(3) -0.040(2) -0.068(4) 0.140(4)
C25 0.342(8) 0.106(3) 0.083(3) -0.024(2) -0.055(4) 0.150(5)
C26 0.249(4) 0.0782(16) 0.0556(18) -0.009(3) 0.003(5) 0.109(2)
C27 0.351(8) 0.096(3) 0.050(2) -0.0043(18) -0.009(3) 0.152(4)
C28 0.294(7) 0.084(3) 0.058(3) -0.0008(18) -0.017(3) 0.114(4)
C29 0.127(4) 0.113(4) 0.107(4) -0.051(3) -0.042(3) 0.099(4)
C30 0.218(6) 0.091(4) 0.053(3) -0.017(2) -0.016(3) 0.100(4)
C31 0.295(8) 0.177(6) 0.083(4) -0.045(4) -0.055(4) 0.183(6)
C32 0.309(8) 0.146(5) 0.066(3) -0.026(3) -0.023(4) 0.168(5)
C33 0.248(6) 0.093(3) 0.054(3) -0.008(2) 0.002(3) 0.122(4)
C34 0.365(9) 0.153(5) 0.063(3) -0.051(3) -0.062(4) 0.196(6)
C35 0.343(9) 0.152(5) 0.067(3) -0.029(3) -0.032(4) 0.200(6)
C36 0.0563(13) 0.0687(14) 0.111(2) 0.026(3) 0.020(3) 0.0400(12)
C37 0.0527(13) 0.0587(13) 0.168(3) 0.002(3) 0.035(3) 0.0342(11)
C38 0.0472(14) 0.0650(17) 0.282(8) 0.036(3) 0.010(2) 0.0270(13)
C39 0.0481(14) 0.0609(16) 0.325(9) 0.021(3) 0.014(3) 0.0303(13)
C40 0.0448(11) 0.0471(12) 0.223(3) -0.011(4) 0.015(4) 0.0238(10)
C41 0.0428(13) 0.0615(16) 0.325(8) 0.017(3) 0.010(3) 0.0289(13)
C42 0.0632(17) 0.0565(15) 0.302(8) 0.020(3) 0.026(3) 0.0378(14)
C43 0.0443(11) 0.0446(11) 0.187(5) -0.017(2) -0.006(2) 0.0242(9)
C44 0.0487(12) 0.0415(11) 0.217(5) 0.019(3) 0.015(3) 0.0227(10)

loop_
_atom_type_symbol
_atom_type_description
_atom_type_scat_dispersion_real
_atom_type_scat_dispersion_imag
_atom_type_scat_source
C C 0.0060 0.0030 'International Tables Vol C Tables 4.2.6.8 and 6.1.1.4'
H H 0.0000 0.0000 'International Tables Vol C Tables 4.2.6.8 and 6.1.1.4'
N N 0.0100 0.0050 'International Tables Vol C Tables 4.2.6.8 and 6.1.1.4'
O O 0.0180 0.0100 'International Tables Vol C Tables 4.2.6.8 and 6.1.1.4'
Zn Zn 0.0350 2.0980 'International Tables Vol C Tables 4.2.6.8 and 6.1.1.4'

loop_
_geom_angle_atom_site_label_1
_geom_angle_atom_site_label_2
_geom_angle_atom_site_label_3
_geom_angle
_geom_angle_site_symmetry_1
_geom_angle_site_symmetry_3
O9 Zn1 O1 111.62(12) 2_554 .
O9 Zn1 O4 110.15(15) 2_554 4_664
O1 Zn1 O4 110.97(11) . 4_664
O9 Zn1 O10 109.75(15) 2_554 .
O1 Zn1 O10 109.73(11) . .
O4 Zn1 O10 104.37(14) 4_664 .
O9 Zn1 Zn4 75.97(9) 2_554 .
O1 Zn1 Zn4 36.11(6) . .
O4 Zn1 Zn4 120.63(10) 4_664 .
O10 Zn1 Zn4 129.85(9) . .
O7 Zn2 O1 114.19(12) . .
O7 Zn2 O11 123.75(13) . .
O1 Zn2 O11 107.32(14) . .
O7 Zn2 O12 108.01(15) . .
O1 Zn2 O12 108.77(6) . .
O11 Zn2 O12 91.90(16) . .
O2 Zn3 O1 112.69(12) . .
O2 Zn3 O13 109.20(16) . .
O1 Zn3 O13 113.67(6) . .
O2 Zn3 O5 104.08(10) . 4_664
O1 Zn3 O5 112.45(15) . 4_664
O13 Zn3 O5 104.00(15) . 4_664
O6 Zn4 O8 108.49(15) . 2_554
O6 Zn4 O1 111.59(11) . .
O8 Zn4 O1 113.19(12) 2_554 .
O6 Zn4 O3 105.86(17) . .
O8 Zn4 O3 110.43(16) 2_554 .
O1 Zn4 O3 107.03(12) . .
O6 Zn4 Zn1 128.27(11) . .
O8 Zn4 Zn1 78.11(10) 2_554 .
O1 Zn4 Zn1 35.14(6) . .
O3 Zn4 Zn1 119.91(12) . .
Zn1 O1 Zn3 111.03(12) . .
Zn1 O1 Zn2 110.22(10) . .
Zn3 O1 Zn2 109.18(5) . .
Zn1 O1 Zn4 108.75(5) . .
Zn3 O1 Zn4 109.47(11) . .
Zn2 O1 Zn4 108.13(11) . .
C1 O2 Zn3 130.7(3) . .
C1 O3 Zn4 137.0(3) . .
C6 O4 Zn1 127.9(3) . 4_665
C6 O5 Zn3 126.1(4) . 4_665
C9 O6 Zn4 127.2(3) . .
C9 O7 Zn2 124.8(3) . .
C22 O8 Zn4 126.9(2) . 6
C22 O9 Zn1 130.0(2) . 6
C29 O10 Zn1 134.5(3) . .
C29 O11 Zn2 132.5(3) . .
C36 O12 Zn2 132.55(17) . .
C36 O13 Zn3 129.21(14) . .
O3 C1 O2 123.0(4) . .
O3 C1 C2 117.2(5) . .
O2 C1 C2 119.9(5) . .
C3 C2 C8 117.1(2) . .
C3 C2 C1 121.7(4) . .
C8 C2 C1 120.9(4) . .
C2 C3 C4 120.0 . .
C2 C3 N4 128.1(7) . .
C4 C3 N4 111.8(7) . .
C5 C4 C3 120.0 . .
C5 C4 N3 123.0(11) . .
C3 C4 N3 116.4(11) . .
C7 C5 C4 118.3(2) . .
C7 C5 C6 121.3(4) . .
C4 C5 C6 120.0(3) . .
O5 C6 O4 130.3(4) . .
O5 C6 C5 114.9(5) . .
O4 C6 C5 114.8(4) . .
C8 C7 C5 121.2(4) . .
C8 C7 N2 124.5(14) . .
C5 C7 N2 114.2(13) . .
C7 C8 C2 122.5(4) . .
C7 C8 N1 113.7(11) . .
C2 C8 N1 121.3(10) . .
O7 C9 O6 127.4(4) . .
O7 C9 C10 120.3(4) . .
O6 C9 C10 109.7(4) . .
C11 C10 C15 120.0 . .
C11 C10 C9 124.0(2) . .
C15 C10 C9 115.8(2) . .
C10 C11 C12 120.0 . .
C10 C11 H11A 120.0 . .
C12 C11 H11A 120.0 . .
C13 C12 C11 120.0 . .
C13 C12 H12A 120.0 . .
C11 C12 H12A 120.0 . .
C12 C13 C14 120.0 . .
C12 C13 C16 121.5 . .
C14 C13 C16 118.1 . .
C13 C14 C15 120.0 . .
C13 C14 H14A 120.0 . .
C15 C14 H14A 120.0 . .
C14 C15 C10 120.0 . .
C14 C15 H15A 120.0 . .
C10 C15 H15A 120.0 . .
C17 C16 C21 120.0 . .
C17 C16 C13 118.8 . .
C21 C16 C13 121.2 . .
C18 C17 C16 120.0 . .
C18 C17 H17A 120.0 . .
C16 C17 H17A 120.0 . .
C17 C18 C19 120.0 . .
C17 C18 C33 120.4(7) . 1_556
C19 C18 C33 119.4(7) . 1_556
C20 C19 C18 120.0 . .
C20 C19 H19A 120.0 . .
C18 C19 H19A 120.0 . .
C19 C20 C21 120.0 . .
C19 C20 C26 121.52(18) . .
C21 C20 C26 118.44(18) . .
C20 C21 C16 120.0 . .
C20 C21 H21A 120.0 . .
C16 C21 H21A 120.0 . .
O8 C22 O9 128.4(2) . .
O8 C22 C23 115.7(4) . .
O9 C22 C23 116.0(4) . .
C24 C23 C28 120.0 . .
C24 C23 C22 120.2(3) . .
C28 C23 C22 119.8(3) . .
C23 C24 C25 120.0 . .
C23 C24 H24A 120.0 . .
C25 C24 H24A 120.0 . .
C26 C25 C24 120.0 . .
C26 C25 H25A 120.0 . .
C24 C25 H25A 120.0 . .
C25 C26 C27 120.0 . .
C25 C26 C20 122.6(3) . .
C27 C26 C20 117.3(2) . .
C28 C27 C26 120.0 . .
C28 C27 H27A 120.0 . .
C26 C27 H27A 120.0 . .
C27 C28 C23 120.0 . .
C27 C28 H28A 120.0 . .
C23 C28 H28A 120.0 . .
O10 C29 O11 122.2(4) . .
O10 C29 C30 123.4(4) . .
O11 C29 C30 112.7(4) . .
C31 C30 C35 120.0 . .
C31 C30 C29 123.6(3) . .
C35 C30 C29 116.3(3) . .
C30 C31 C32 120.0 . .
C30 C31 H31A 120.0 . .
C32 C31 H31A 120.0 . .
C33 C32 C31 120.0 . .
C33 C32 H32A 120.0 . .
C31 C32 H32A 120.0 . .
C32 C33 C34 120.0 . .
C32 C33 C18 123.8(4) . 1_554
C34 C33 C18 116.1(4) . 1_554
C35 C34 C33 120.0 . .
C35 C34 H34A 120.0 . .
C33 C34 H34A 120.0 . .
C34 C35 C30 120.0 . .
C34 C35 H35A 120.0 . .
C30 C35 H35A 120.0 . .
O12 C36 O13 124.9(2) . .
O12 C36 C37 117.14(19) . .
O13 C36 C37 117.8(2) . .
C38 C37 C42 120.0 . .
C38 C37 C36 121.17(15) . .
C42 C37 C36 118.68(16) . .
C37 C38 C39 120.0 . .
C37 C38 H38A 120.0 . .
C39 C38 H38A 120.0 . .
C40 C39 C38 120.0 . .
C40 C39 H39A 120.0 . .
C38 C39 H39A 120.0 . .
C39 C40 C41 120.0 . .
C39 C40 C43 115.23(19) . .
C41 C40 C43 123.88(15) . .
C42 C41 C40 120.0 . .
C42 C41 H41A 120.0 . .
C40 C41 H41A 120.0 . .
C41 C42 C37 120.0 . .
C41 C42 H42A 120.0 . .
C37 C42 H42A 120.0 . .
C44 C43 C44 119.8(2) 3_655 .
C44 C43 C40 120.1(2) 3_655 .
C44 C43 C40 119.0(2) . .
C43 C44 C43 120.2(2) 5_665 .
C43 C44 H44A 119.9 5_665 .
C43 C44 H44A 119.9 . .
C45 N1 C8 139.5(11) . .
C45 N1 C47 105.8(9) . .
C8 N1 C47 114.7(9) . .
C47 O14 C46 106.0 . .
N1 C45 C48 108.8(9) . .
N1 C45 C46 106.8(6) . .
C48 C45 C46 112.7 . .
N1 C45 H45A 109.4 . .
C48 C45 H45A 109.4 . .
C46 C45 H45A 109.4 . .
O14 C46 C45 107.3 . .
O14 C46 H46A 110.3 . .
C45 C46 H46A 110.3 . .
O14 C46 H46B 110.3 . .
C45 C46 H46B 110.3 . .
H46A C46 H46B 108.5 . .
O15 C47 O14 122.2 . .
O15 C47 N1 123.8(5) . .
O14 C47 N1 114.0(5) . .
C49 C48 C45 111.6 . .
C49 C48 H48A 109.3 . .
C45 C48 H48A 109.3 . .
C49 C48 H48B 109.3 . .
C45 C48 H48B 109.3 . .
H48A C48 H48B 108.0 . .
C54 C49 C50 119.2 . .
C54 C49 C48 120.8 . .
C50 C49 C48 120.1 . .
C51 C50 C49 120.4 . .
C51 C50 H50A 119.8 . .
C49 C50 H50A 119.8 . .
C52 C51 C50 120.1 . .
C52 C51 H51A 120.0 . .
C50 C51 H51A 120.0 . .
C51 C52 C53 120.0 . .
C51 C52 H52A 120.0 . .
C53 C52 H52A 120.0 . .
C52 C53 C54 120.1 . .
C52 C53 H53A 119.9 . .
C54 C53 H53A 119.9 . .
C53 C54 C49 120.2 . .
C53 C54 H54A 119.9 . .
C49 C54 H54A 119.9 . .
C7 N2 C55 127(2) . .
C7 N2 C57 107.5(14) . .
C55 N2 C57 101.8(12) . .
C57 O16 C56 106.0 . .
N2 C55 C58 100.1(11) . .
N2 C55 C56 105.0(7) . .
C58 C55 C56 113.0 . .
N2 C55 H55A 112.6 . .
C58 C55 H55A 112.6 . .
C56 C55 H55A 112.6 . .
O16 C56 C55 107.2 . .
O16 C56 H56A 110.3 . .
C55 C56 H56A 110.3 . .
O16 C56 H56B 110.3 . .
C55 C56 H56B 110.3 . .
H56A C56 H56B 108.5 . .
O17 C57 O16 121.9 . .
O17 C57 N2 123.6(6) . .
O16 C57 N2 113.2(6) . .
C59 C58 C55 111.8 . .
C59 C58 H58A 109.3 . .
C55 C58 H58A 109.3 . .
C59 C58 H58B 109.3 . .
C55 C58 H58B 109.3 . .
H58A C58 H58B 107.9 . .
C64 C59 C60 119.0 . .
C64 C59 C58 120.4 . .
C60 C59 C58 120.7 . .
C61 C60 C59 120.4 . .
C61 C60 H60A 119.8 . .
C59 C60 H60A 119.8 . .
C62 C61 C60 120.1 . .
C62 C61 H61A 119.9 . .
C60 C61 H61A 119.9 . .
C61 C62 C63 120.0 . .
C61 C62 H62A 120.0 . .
C63 C62 H62A 120.0 . .
C62 C63 C64 120.1 . .
C62 C63 H63A 120.0 . .
C64 C63 H63A 120.0 . .
C63 C64 C59 120.4 . .
C63 C64 H64A 119.8 . .
C59 C64 H64A 119.8 . .
C67 N3 C4 116.1(13) . .
C67 N3 C65 109.5(12) . .
C4 N3 C65 118.0(13) . .
C67 O18 C66 106.0 . .
N3 C65 C68 103.7(9) . .
N3 C65 C66 99.3(6) . .
C68 C65 C66 113.7 . .
N3 C65 H65A 113.0 . .
C68 C65 H65A 113.0 . .
C66 C65 H65A 113.0 . .
O18 C66 C65 106.9 . .
O18 C66 H66A 110.3 . .
C65 C66 H66A 110.3 . .
O18 C66 H66B 110.3 . .
C65 C66 H66B 110.3 . .
H66A C66 H66B 108.6 . .
O19 C67 N3 126.7(6) . .
O19 C67 O18 122.2 . .
N3 C67 O18 109.7(6) . .
C69 C68 C65 110.8 . .
C69 C68 H68A 109.5 . .
C65 C68 H68A 109.5 . .
C69 C68 H68B 109.5 . .
C65 C68 H68B 109.5 . .
H68A C68 H68B 108.1 . .
C74 C69 C70 119.1 . .
C74 C69 C68 120.8 . .
C70 C69 C68 120.1 . .
C71 C70 C69 120.4 . .
C71 C70 H70A 119.8 . .
C69 C70 H70A 119.8 . .
C72 C71 C70 120.1 . .
C72 C71 H71A 120.0 . .
C70 C71 H71A 120.0 . .
C71 C72 C73 120.0 . .
C71 C72 H72A 120.0 . .
C73 C72 H72A 120.0 . .
C72 C73 C74 120.1 . .
C72 C73 H73A 120.0 . .
C74 C73 H73A 120.0 . .
C73 C74 C69 120.4 . .
C73 C74 H74A 119.8 . .
C69 C74 H74A 119.8 . .
C75 N4 C3 134.2(10) . .
C75 N4 C77 104.2(8) . .
C3 N4 C77 121.2(9) . .
C75 O20 C76 105.9 . .
O21 C75 N4 119.6(5) . .
O21 C75 O20 122.0 . .
N4 C75 O20 118.3(5) . .
O20 C76 C77 107.2 . .
O20 C76 H76A 110.3 . .
C77 C76 H76A 110.3 . .
O20 C76 H76B 110.3 . .
C77 C76 H76B 110.3 . .
H76A C76 H76B 108.5 . .
N4 C77 C78 113.4(6) . .
N4 C77 C76 104.3(5) . .
C78 C77 C76 111.7 . .
N4 C77 H77A 109.1 . .
C78 C77 H77A 109.1 . .
C76 C77 H77A 109.1 . .
C79 C78 C77 113.9 . .
C79 C78 H78A 108.8 . .
C77 C78 H78A 108.8 . .
C79 C78 H78B 108.8 . .
C77 C78 H78B 108.8 . .
H78A C78 H78B 107.7 . .
C84 C79 C80 119.0 . .
C84 C79 C78 120.9 . .
C80 C79 C78 120.0 . .
C81 C80 C79 120.4 . .
C81 C80 H80A 119.8 . .
C79 C80 H80A 119.8 . .
C82 C81 C80 120.1 . .
C82 C81 H81A 120.0 . .
C80 C81 H81A 120.0 . .
C81 C82 C83 120.0 . .
C81 C82 H82A 120.0 . .
C83 C82 H82A 120.0 . .
C82 C83 C84 120.1 . .
C82 C83 H83A 119.9 . .
C84 C83 H83A 119.9 . .
C83 C84 C79 120.3 . .
C83 C84 H84A 119.8 . .
C79 C84 H84A 119.8 . .

loop_
_geom_bond_atom_site_label_1
_geom_bond_atom_site_label_2
_geom_bond_distance
_geom_bond_site_symmetry_2
Zn1 O9 1.905(3) 2_554
Zn1 O1 1.919(3) .
Zn1 O4 1.933(3) 4_664
Zn1 O10 1.951(3) .
Zn1 Zn4 3.1566(6) .
Zn2 O7 1.919(3) .
Zn2 O1 1.9516(11) .
Zn2 O11 1.977(3) .
Zn2 O12 1.9789(16) .
Zn3 O2 1.931(3) .
Zn3 O1 1.9286(11) .
Zn3 O13 1.9321(15) .
Zn3 O5 1.963(4) 4_664
Zn4 O6 1.898(3) .
Zn4 O8 1.933(3) 2_554
Zn4 O1 1.965(3) .
Zn4 O3 2.000(3) .
O2 C1 1.264(6) .
O3 C1 1.166(6) .
O4 C6 1.327(5) .
O4 Zn1 1.933(3) 4_665
O5 C6 1.239(5) .
O5 Zn3 1.963(4) 4_665
O6 C9 1.351(5) .
O7 C9 1.239(5) .
O8 C22 1.256(6) .
O8 Zn4 1.932(3) 6
O9 C22 1.304(6) .
O9 Zn1 1.905(3) 6
O10 C29 1.194(5) .
O11 C29 1.260(5) .
O12 C36 1.246(3) .
O13 C36 1.251(3) .
C1 C2 1.488(5) .
C2 C3 1.3900 .
C2 C8 1.325(6) .
C3 C4 1.3900 .
C3 N4 1.442(12) .
C4 C5 1.3900 .
C4 N3 1.437(16) .
C5 C7 1.309(6) .
C5 C6 1.529(5) .
C7 C8 1.3900 .
C7 N2 1.493(19) .
C8 N1 1.506(13) .
C9 C10 1.580(4) .
C10 C11 1.3900 .
C10 C15 1.3900 .
C11 C12 1.3900 .
C11 H11A 0.9300 .
C12 C13 1.3900 .
C12 H12A 0.9300 .
C13 C14 1.3900 .
C13 C16 1.5216 .
C14 C15 1.3900 .
C14 H14A 0.9300 .
C15 H15A 0.9300 .
C16 C17 1.3900 .
C16 C21 1.3900 .
C17 C18 1.3900 .
C17 H17A 0.9300 .
C18 C19 1.3900 .
C18 C33 1.523(14) 1_556
C19 C20 1.3900 .
C19 H19A 0.9300 .
C20 C21 1.3900 .
C20 C26 1.5097(14) .
C21 H21A 0.9300 .
C22 C23 1.506(2) .
C23 C24 1.3900 .
C23 C28 1.3900 .
C24 C25 1.3900 .
C24 H24A 0.9300 .
C25 C26 1.3900 .
C25 H25A 0.9300 .
C26 C27 1.3900 .
C27 C28 1.3900 .
C27 H27A 0.9300 .
C28 H28A 0.9300 .
C29 C30 1.424(5) .
C30 C31 1.3900 .
C30 C35 1.3900 .
C31 C32 1.3900 .
C31 H31A 0.9300 .
C32 C33 1.3900 .
C32 H32A 0.9300 .
C33 C34 1.3900 .
C33 C18 1.523(5) 1_554
C34 C35 1.3900 .
C34 H34A 0.9300 .
C35 H35A 0.9300 .
C36 C37 1.497(2) .
C37 C38 1.3900 .
C37 C42 1.3900 .
C38 C39 1.3900 .
C38 H38A 0.9300 .
C39 C40 1.3900 .
C39 H39A 0.9300 .
C40 C41 1.3900 .
C40 C43 1.538(3) .
C41 C42 1.3900 .
C41 H41A 0.9300 .
C42 H42A 0.9300 .
C43 C44 1.374(3) 3_655
C43 C44 1.404(3) .
C44 C43 1.374(3) 5_665
C44 H44A 0.9300 .
N1 C45 1.404(13) .
N1 C47 1.453(14) .
O14 C47 1.3853 .
O14 C46 1.4313 .
O15 C47 1.2187 .
C45 C48 1.5447 .
C45 C46 1.5479 .
C45 H45A 0.9800 .
C46 H46A 0.9700 .
C46 H46B 0.9700 .
C48 C49 1.5098 .
C48 H48A 0.9700 .
C48 H48B 0.9700 .
C49 C54 1.4054 .
C49 C50 1.4070 .
C50 C51 1.3975 .
C50 H50A 0.9300 .
C51 C52 1.3965 .
C51 H51A 0.9300 .
C52 C53 1.3977 .
C52 H52A 0.9300 .
C53 C54 1.3994 .
C53 H53A 0.9300 .
C54 H54A 0.9300 .
N2 C55 1.454(18) .
N2 C57 1.477(18) .
O16 C57 1.3843 .
O16 C56 1.4284 .
O17 C57 1.2190 .
C55 C58 1.5480 .
C55 C56 1.5498 .
C55 H55A 0.9800 .
C56 H56A 0.9700 .
C56 H56B 0.9700 .
C58 C59 1.5141 .
C58 H58A 0.9700 .
C58 H58B 0.9700 .
C59 C64 1.4073 .
C59 C60 1.4077 .
C60 C61 1.3973 .
C60 H60A 0.9300 .
C61 C62 1.3967 .
C61 H61A 0.9300 .
C62 C63 1.3976 .
C62 H62A 0.9300 .
C63 C64 1.3997 .
C63 H63A 0.9300 .
C64 H64A 0.9300 .
N3 C67 1.351(16) .
N3 C65 1.425(16) .
O18 C67 1.3868 .
O18 C66 1.4316 .
O19 C67 1.2189 .
C65 C68 1.5426 .
C65 C66 1.5443 .
C65 H65A 0.9800 .
C66 H66A 0.9700 .
C66 H66B 0.9700 .
C68 C69 1.5104 .
C68 H68A 0.9700 .
C68 H68B 0.9700 .
C69 C74 1.4034 .
C69 C70 1.4070 .
C70 C71 1.3988 .
C70 H70A 0.9300 .
C71 C72 1.3975 .
C71 H71A 0.9300 .
C72 C73 1.3981 .
C72 H72A 0.9300 .
C73 C74 1.3989 .
C73 H73A 0.9300 .
C74 H74A 0.9300 .
N4 C75 1.351(12) .
N4 C77 1.525(13) .
O20 C75 1.3849 .
O20 C76 1.4293 .
O21 C75 1.2189 .
C76 C77 1.5461 .
C76 H76A 0.9700 .
C76 H76B 0.9700 .
C77 C78 1.5456 .
C77 H77A 0.9800 .
C78 C79 1.5119 .
C78 H78A 0.9700 .
C78 H78B 0.9700 .
C79 C84 1.4067 .
C79 C80 1.4073 .
C80 C81 1.3980 .
C80 H80A 0.9300 .
C81 C82 1.3967 .
C81 H81A 0.9300 .
C82 C83 1.3972 .
C82 H82A 0.9300 .
C83 C84 1.3983 .
C83 H83A 0.9300 .
C84 H84A 0.9300 .

loop_
_geom_torsion_atom_site_label_1
_geom_torsion_atom_site_label_2
_geom_torsion_atom_site_label_3
_geom_torsion_atom_site_label_4
_geom_torsion
_geom_torsion_site_symmetry_1
_geom_torsion_site_symmetry_4
O9 Zn1 Zn4 O6 98.59(16) 2_554 .
O1 Zn1 Zn4 O6 -72.14(13) . .
O4 Zn1 Zn4 O6 -156.06(14) 4_664 .
O10 Zn1 Zn4 O6 -5.6(2) . .
O9 Zn1 Zn4 O8 -5.70(19) 2_554 2_554
O1 Zn1 Zn4 O8 -176.43(12) . 2_554
O4 Zn1 Zn4 O8 99.65(14) 4_664 2_554
O10 Zn1 Zn4 O8 -109.89(19) . 2_554
O9 Zn1 Zn4 O1 170.73(13) 2_554 .
O4 Zn1 Zn4 O1 -83.92(11) 4_664 .
O10 Zn1 Zn4 O1 66.54(17) . .
O9 Zn1 Zn4 O3 -112.59(18) 2_554 .
O1 Zn1 Zn4 O3 76.68(15) . .
O4 Zn1 Zn4 O3 -7.2(2) 4_664 .
O10 Zn1 Zn4 O3 143.2(2) . .
O9 Zn1 O1 Zn3 -130.18(14) 2_554 .
O4 Zn1 O1 Zn3 -6.90(13) 4_664 .
O10 Zn1 O1 Zn3 107.92(14) . .
Zn4 Zn1 O1 Zn3 -120.51(9) . .
O9 Zn1 O1 Zn2 108.70(14) 2_554 .
O4 Zn1 O1 Zn2 -128.02(11) 4_664 .
O10 Zn1 O1 Zn2 -13.20(15) . .
Zn4 Zn1 O1 Zn2 118.37(10) . .
O9 Zn1 O1 Zn4 -9.68(13) 2_554 .
O4 Zn1 O1 Zn4 113.60(10) 4_664 .
O10 Zn1 O1 Zn4 -131.57(13) . .
O2 Zn3 O1 Zn1 117.13(15) . .
O13 Zn3 O1 Zn1 -117.95(16) . .
O5 Zn3 O1 Zn1 -0.13(15) 4_664 .
O2 Zn3 O1 Zn2 -121.15(15) . .
O13 Zn3 O1 Zn2 3.8(2) . .
O5 Zn3 O1 Zn2 121.60(16) 4_664 .
O2 Zn3 O1 Zn4 -2.95(16) . .
O13 Zn3 O1 Zn4 121.97(16) . .
O5 Zn3 O1 Zn4 -120.21(15) 4_664 .
O7 Zn2 O1 Zn1 -123.80(13) . .
O11 Zn2 O1 Zn1 17.30(16) . .
O12 Zn2 O1 Zn1 115.50(15) . .
O7 Zn2 O1 Zn3 113.99(14) . .
O11 Zn2 O1 Zn3 -104.92(17) . .
O12 Zn2 O1 Zn3 -6.7(2) . .
O7 Zn2 O1 Zn4 -5.05(13) . .
O11 Zn2 O1 Zn4 136.05(15) . .
O12 Zn2 O1 Zn4 -125.75(14) . .
O6 Zn4 O1 Zn1 126.53(12) . .
O8 Zn4 O1 Zn1 3.80(13) 2_554 .
O3 Zn4 O1 Zn1 -118.10(14) . .
O6 Zn4 O1 Zn3 -112.01(12) . .
O8 Zn4 O1 Zn3 125.27(14) 2_554 .
O3 Zn4 O1 Zn3 3.37(16) . .
Zn1 Zn4 O1 Zn3 121.47(10) . .
O6 Zn4 O1 Zn2 6.84(14) . .
O8 Zn4 O1 Zn2 -115.88(14) 2_554 .
O3 Zn4 O1 Zn2 122.22(15) . .
Zn1 Zn4 O1 Zn2 -119.68(9) . .
O1 Zn3 O2 C1 0.4(5) . .
O13 Zn3 O2 C1 -126.9(4) . .
O5 Zn3 O2 C1 122.5(5) 4_664 .
O6 Zn4 O3 C1 116.9(6) . .
O8 Zn4 O3 C1 -125.9(6) 2_554 .
O1 Zn4 O3 C1 -2.3(6) . .
Zn1 Zn4 O3 C1 -38.1(6) . .
O8 Zn4 O6 C9 132.5(4) 2_554 .
O1 Zn4 O6 C9 7.1(4) . .
O3 Zn4 O6 C9 -109.0(4) . .
Zn1 Zn4 O6 C9 43.2(4) . .
O1 Zn2 O7 C9 -13.3(4) . .
O11 Zn2 O7 C9 -147.2(4) . .
O12 Zn2 O7 C9 107.8(4) . .
O9 Zn1 O10 C29 -115.6(6) 2_554 .
O1 Zn1 O10 C29 7.4(6) . .
O4 Zn1 O10 C29 126.3(6) 4_664 .
Zn4 Zn1 O10 C29 -27.7(7) . .
O7 Zn2 O11 C29 115.2(6) . .
O1 Zn2 O11 C29 -21.3(6) . .
O12 Zn2 O11 C29 -131.6(6) . .
O7 Zn2 O12 C36 -109.7(6) . .
O1 Zn2 O12 C36 14.7(6) . .
O11 Zn2 O12 C36 123.8(6) . .
O2 Zn3 O13 C36 122.3(5) . .
O1 Zn3 O13 C36 -4.5(6) . .
O5 Zn3 O13 C36 -127.1(6) 4_664 .
Zn4 O3 C1 O2 -0.6(9) . .
Zn4 O3 C1 C2 -179.5(4) . .
Zn3 O2 C1 O3 1.7(8) . .
Zn3 O2 C1 C2 -179.4(3) . .
O3 C1 C2 C3 -7.2(7) . .
O2 C1 C2 C3 173.8(5) . .
O3 C1 C2 C8 167.0(6) . .
O2 C1 C2 C8 -12.0(8) . .
C8 C2 C3 C4 7.3(7) . .
C1 C2 C3 C4 -178.3(4) . .
C8 C2 C3 N4 -168.3(8) . .
C1 C2 C3 N4 6.0(10) . .
C2 C3 C4 C5 0.0 . .
N4 C3 C4 C5 176.3(8) . .
C2 C3 C4 N3 -171.5(9) . .
N4 C3 C4 N3 4.8(9) . .
C3 C4 C5 C7 -7.7(7) . .
N3 C4 C5 C7 163.3(9) . .
C3 C4 C5 C6 179.5(4) . .
N3 C4 C5 C6 -9.6(10) . .
Zn3 O5 C6 O4 -8.1(9) 4_665 .
Zn3 O5 C6 C5 174.1(3) 4_665 .
Zn1 O4 C6 O5 -3.2(8) 4_665 .
Zn1 O4 C6 C5 174.7(3) 4_665 .
C7 C5 C6 O5 -172.6(6) . .
C4 C5 C6 O5 0.0(7) . .
C7 C5 C6 O4 9.2(8) . .
C4 C5 C6 O4 -178.1(4) . .
C4 C5 C7 C8 7.9(11) . .
C6 C5 C7 C8 -179.3(6) . .
C4 C5 C7 N2 -175.6(8) . .
C6 C5 C7 N2 -2.9(12) . .
C5 C7 C8 C2 -0.3(12) . .
N2 C7 C8 C2 -176.4(11) . .
C5 C7 C8 N1 162.1(9) . .
N2 C7 C8 N1 -14.0(14) . .
C3 C2 C8 C7 -7.4(11) . .
C1 C2 C8 C7 178.2(6) . .
C3 C2 C8 N1 -168.5(8) . .
C1 C2 C8 N1 17.1(12) . .
Zn2 O7 C9 O6 33.0(7) . .
Zn2 O7 C9 C10 -167.3(3) . .
Zn4 O6 C9 O7 -30.3(7) . .
Zn4 O6 C9 C10 168.3(2) . .
O7 C9 C10 C11 -164.0(3) . .
O6 C9 C10 C11 -1.0(5) . .
O7 C9 C10 C15 20.8(5) . .
O6 C9 C10 C15 -176.2(3) . .
C15 C10 C11 C12 0.0 . .
C9 C10 C11 C12 -175.0(3) . .
C10 C11 C12 C13 0.0 . .
C11 C12 C13 C14 0.0 . .
C11 C12 C13 C16 172.5 . .
C12 C13 C14 C15 0.0 . .
C16 C13 C14 C15 -172.7 . .
C13 C14 C15 C10 0.0 . .
C11 C10 C15 C14 0.0 . .
C9 C10 C15 C14 175.4(2) . .
C12 C13 C16 C17 -24.4 . .
C14 C13 C16 C17 148.2 . .
C12 C13 C16 C21 157.8 . .
C14 C13 C16 C21 -29.6 . .
C21 C16 C17 C18 0.0 . .
C13 C16 C17 C18 -177.9 . .
C16 C17 C18 C19 0.0 . .
C16 C17 C18 C33 175.0(17) . 1_556
C17 C18 C19 C20 0.0 . .
C33 C18 C19 C20 -175.0(17) 1_556 .
C18 C19 C20 C21 0.0 . .
C18 C19 C20 C26 -177.8(2) . .
C19 C20 C21 C16 0.0 . .
C26 C20 C21 C16 177.8(2) . .
C17 C16 C21 C20 0.0 . .
C13 C16 C21 C20 177.8 . .
Zn4 O8 C22 O9 -3.4(7) 6 .
Zn4 O8 C22 C23 177.1(3) 6 .
Zn1 O9 C22 O8 -6.4(7) 6 .
Zn1 O9 C22 C23 173.2(3) 6 .
O8 C22 C23 C24 -163.4(3) . .
O9 C22 C23 C24 17.0(5) . .
O8 C22 C23 C28 16.8(5) . .
O9 C22 C23 C28 -162.8(3) . .
C28 C23 C24 C25 0.0 . .
C22 C23 C24 C25 -179.8(4) . .
C23 C24 C25 C26 0.0 . .
C24 C25 C26 C27 0.0 . .
C24 C25 C26 C20 176.6(3) . .
C19 C20 C26 C25 162.25(19) . .
C21 C20 C26 C25 -15.5(3) . .
C19 C20 C26 C27 -21.1(3) . .
C21 C20 C26 C27 161.12(17) . .
C25 C26 C27 C28 0.0 . .
C20 C26 C27 C28 -176.8(3) . .
C26 C27 C28 C23 0.0 . .
C24 C23 C28 C27 0.0 . .
C22 C23 C28 C27 179.8(4) . .
Zn1 O10 C29 O11 -6.8(10) . .
Zn1 O10 C29 C30 -170.5(3) . .
Zn2 O11 C29 O10 15.0(10) . .
Zn2 O11 C29 C30 -179.7(4) . .
O10 C29 C30 C31 163.9(5) . .
O11 C29 C30 C31 -1.2(7) . .
O10 C29 C30 C35 -11.6(8) . .
O11 C29 C30 C35 -176.7(4) . .
C35 C30 C31 C32 0.0 . .
C29 C30 C31 C32 -175.4(5) . .
C30 C31 C32 C33 0.0 . .
C31 C32 C33 C34 0.0 . .
C31 C32 C33 C18 -175.6(7) . 1_554
C32 C33 C34 C35 0.0 . .
C18 C33 C34 C35 176.0(6) 1_554 .
C33 C34 C35 C30 0.0 . .
C31 C30 C35 C34 0.0 . .
C29 C30 C35 C34 175.7(4) . .
Zn2 O12 C36 O13 -16.8(10) . .
Zn2 O12 C36 C37 167.1(3) . .
Zn3 O13 C36 O12 10.6(10) . .
Zn3 O13 C36 C37 -173.3(3) . .
O12 C36 C37 C38 -24.6(7) . .
O13 C36 C37 C38 159.0(4) . .
O12 C36 C37 C42 150.9(4) . .
O13 C36 C37 C42 -25.5(7) . .
C42 C37 C38 C39 0.0 . .
C36 C37 C38 C39 175.5(4) . .
C37 C38 C39 C40 0.0 . .
C38 C39 C40 C41 0.0 . .
C38 C39 C40 C43 169.6(4) . .
C39 C40 C41 C42 0.0 . .
C43 C40 C41 C42 -168.7(4) . .
C40 C41 C42 C37 0.0 . .
C38 C37 C42 C41 0.0 . .
C36 C37 C42 C41 -175.6(4) . .
C39 C40 C43 C44 33.4(7) . 3_655
C41 C40 C43 C44 -157.4(5) . 3_655
C39 C40 C43 C44 -158.5(5) . .
C41 C40 C43 C44 10.7(8) . .
C44 C43 C44 C43 -1.5(14) 3_655 5_665
C40 C43 C44 C43 -169.6(4) . 5_665
C7 C8 N1 C45 -85(3) . .
C2 C8 N1 C45 78(3) . .
C7 C8 N1 C47 93.8(16) . .
C2 C8 N1 C47 -103.5(16) . .
C8 N1 C45 C48 54(3) . .
C47 N1 C45 C48 -125.0(11) . .
C8 N1 C45 C46 176(2) . .
C47 N1 C45 C46 -3.0(16) . .
C47 O14 C46 C45 -0.4 . .
N1 C45 C46 O14 2.2(10) . .
C48 C45 C46 O14 121.7 . .
C46 O14 C47 O15 -179.2 . .
C46 O14 C47 N1 -1.6(11) . .
C45 N1 C47 O15 -179.4(7) . .
C8 N1 C47 O15 1(2) . .
C45 N1 C47 O14 3.0(17) . .
C8 N1 C47 O14 -176.1(11) . .
N1 C45 C48 C49 -166.0(8) . .
C46 C45 C48 C49 75.6 . .
C45 C48 C49 C54 -113.0 . .
C45 C48 C49 C50 69.0 . .
C54 C49 C50 C51 0.6 . .
C48 C49 C50 C51 178.7 . .
C49 C50 C51 C52 -0.4 . .
C50 C51 C52 C53 0.0 . .
C51 C52 C53 C54 0.1 . .
C52 C53 C54 C49 0.2 . .
C50 C49 C54 C53 -0.5 . .
C48 C49 C54 C53 -178.6 . .
C8 C7 N2 C55 41(3) . .
C5 C7 N2 C55 -136(2) . .
C8 C7 N2 C57 -79.5(19) . .
C5 C7 N2 C57 104.2(18) . .
C7 N2 C55 C58 96(2) . .
C57 N2 C55 C58 -141.6(14) . .
C7 N2 C55 C56 -147.0(18) . .
C57 N2 C55 C56 -24.3(19) . .
C57 O16 C56 C55 -2.3 . .
N2 C55 C56 O16 17.7(14) . .
C58 C55 C56 O16 125.8 . .
C56 O16 C57 O17 178.1 . .
C56 O16 C57 N2 -14.4(15) . .
C7 N2 C57 O17 -32(3) . .
C55 N2 C57 O17 -167.4(7) . .
C7 N2 C57 O16 160.3(12) . .
C55 N2 C57 O16 25(2) . .
N2 C55 C58 C59 -158.4(10) . .
C56 C55 C58 C59 90.4 . .
C55 C58 C59 C64 118.8 . .
C55 C58 C59 C60 -60.9 . .
C64 C59 C60 C61 -2.0 . .
C58 C59 C60 C61 177.6 . .
C59 C60 C61 C62 0.9 . .
C60 C61 C62 C63 0.7 . .
C61 C62 C63 C64 -1.2 . .
C62 C63 C64 C59 0.1 . .
C60 C59 C64 C63 1.6 . .
C58 C59 C64 C63 -178.1 . .
C5 C4 N3 C67 101.6(19) . .
C3 C4 N3 C67 -87.2(17) . .
C5 C4 N3 C65 -125.4(16) . .
C3 C4 N3 C65 46(2) . .
C67 N3 C65 C68 -146.1(14) . .
C4 N3 C65 C68 78.1(19) . .
C67 N3 C65 C66 -28.7(17) . .
C4 N3 C65 C66 -164.5(15) . .
C67 O18 C66 C65 -3.4 . .
N3 C65 C66 O18 18.9(11) . .
C68 C65 C66 O18 128.4 . .
C4 N3 C67 O19 -27(3) . .
C65 N3 C67 O19 -164.0(7) . .
C4 N3 C67 O18 166.2(13) . .
C65 N3 C67 O18 29.5(19) . .
C66 O18 C67 O19 177.6 . .
C66 O18 C67 N3 -15.1(12) . .
N3 C65 C68 C69 -170.0(8) . .
C66 C65 C68 C69 83.2 . .
C65 C68 C69 C74 -106.8 . .
C65 C68 C69 C70 72.9 . .
C74 C69 C70 C71 0.3 . .
C68 C69 C70 C71 -179.5 . .
C69 C70 C71 C72 -0.2 . .
C70 C71 C72 C73 0.0 . .
C71 C72 C73 C74 0.1 . .
C72 C73 C74 C69 -0.1 . .
C70 C69 C74 C73 -0.1 . .
C68 C69 C74 C73 179.6 . .
C2 C3 N4 C75 76(2) . .
C4 C3 N4 C75 -99.9(17) . .
C2 C3 N4 C77 -111.5(12) . .
C4 C3 N4 C77 72.5(13) . .
C3 N4 C75 O21 -3(2) . .
C77 N4 C75 O21 -176.7(5) . .
C3 N4 C75 O20 173.1(14) . .
C77 N4 C75 O20 -0.2(13) . .
C76 O20 C75 O21 175.4 . .
C76 O20 C75 N4 -1.0(9) . .
C75 O20 C76 C77 1.7 . .
C75 N4 C77 C78 -120.5(8) . .
C3 N4 C77 C78 65.1(14) . .
C75 N4 C77 C76 1.2(11) . .
C3 N4 C77 C76 -173.2(11) . .
O20 C76 C77 N4 -1.8(7) . .
O20 C76 C77 C78 121.0 . .
N4 C77 C78 C79 -60.5(6) . .
C76 C77 C78 C79 -177.9 . .
C77 C78 C79 C84 -54.6 . .
C77 C78 C79 C80 127.2 . .
C84 C79 C80 C81 2.9 . .
C78 C79 C80 C81 -178.8 . .
C79 C80 C81 C82 -1.0 . .
C80 C81 C82 C83 -0.8 . .
C81 C82 C83 C84 0.6 . .
C82 C83 C84 C79 1.3 . .
C80 C79 C84 C83 -3.1 . .
C78 C79 C84 C83 178.7 . .

loop_
_platon_squeeze_void_nr
_platon_squeeze_void_average_x
_platon_squeeze_void_average_y
_platon_squeeze_void_average_z
_platon_squeeze_void_volume
_platon_squeeze_void_count_electrons
_platon_squeeze_void_content
1 -0.006 -0.003 0.005 21527 7498 ' '
